data_4313878
loop_
_publ_author_name
'Paul A. Maggard'
'Paul D. Boyle'

_publ_contact_author_email paul_maggard@ncsu.edu
_publ_contact_author_fax 919-515-5079
_publ_contact_author_phone 919-515-3616
_publ_section_title
;
 Synthesis and Properties of V6O16Cu(C4H4N2)2.(H2O)0.22(1): Charge Density
 Matching of a Metal-Segregated Layer Structure
;
_journal_name_full 'Inorganic Chemistry'
_journal_page_first 4250
_journal_page_last 4252
_journal_paper_doi 10.1021/ic0342649
_journal_volume 42
_journal_year 2003
_chemical_formula_moiety 'C8 H8.45 Cu N4 O16.22 V6'
_chemical_formula_sum 'C8 H8.45 Cu N4 O16.22 V6'
_chemical_formula_weight 789.37
_chemical_name_systematic 'V6O16Cu(C4H4N2)2 (H2O)0.22(1)'
_space_group_IT_number 15
_symmetry_cell_setting monoclinic
_symmetry_space_group_name_Hall '-C 2yc'
_symmetry_space_group_name_H-M 'C 1 2/c 1'
_cell_angle_alpha 90.0
_cell_angle_beta 112.895(18)
_cell_angle_gamma 90.0
_cell_formula_units_Z 4
_cell_length_a 22.121(6)
_cell_length_b 9.3086(17)
_cell_length_c 10.014(3)
_cell_measurement_reflns_used 25
_cell_measurement_temperature 221
_cell_measurement_theta_max 18.00
_cell_measurement_theta_min 15.50
_cell_volume 1899.6(9)
_computing_cell_refinement 'Nonius CAD4 Argus'
_computing_data_collection 'Nonius CAD4 Argus'
_computing_data_reduction 'NRCVAX DATRD2'
_computing_molecular_graphics NRCVAX
_computing_publication_material 'NRCVAX TABLES Jan 94 Version'
_computing_structure_refinement 'NRCVAX LSTSQ'
_computing_structure_solution SIR92
_diffrn_ambient_temperature 221
_diffrn_measurement_device 'Nonius CAD-4    '
_diffrn_measurement_method 'Omega scan b/P/b        '
_diffrn_radiation_monochromator graphite
_diffrn_radiation_source 'xray tube'
_diffrn_radiation_type 'Molybdenum K\a'
_diffrn_radiation_wavelength .71073
_diffrn_reflns_av_R_equivalents .045
_diffrn_reflns_limit_h_max 24
_diffrn_reflns_limit_h_min -26
_diffrn_reflns_limit_k_max 11
_diffrn_reflns_limit_k_min 0
_diffrn_reflns_limit_l_max 11
_diffrn_reflns_limit_l_min 0
_diffrn_reflns_number 3398
_diffrn_reflns_theta_max 25.00
_diffrn_reflns_theta_min 1.20
_diffrn_standards_decay_% 3.5
_diffrn_standards_interval_time 80
_diffrn_standards_number 3
_exptl_absorpt_coefficient_mu 4.02
_exptl_absorpt_correction_T_max .9998
_exptl_absorpt_correction_T_min .8688
_exptl_absorpt_correction_type psi-scan
_exptl_absorpt_process_details 'NRCVAX ABSORP'
_exptl_crystal_colour 'dark green'
_exptl_crystal_density_diffrn 2.760
_exptl_crystal_description 'rectangular platelet'
_exptl_crystal_F_000 1534.54
_exptl_crystal_size_max .20
_exptl_crystal_size_mid .16
_exptl_crystal_size_min .08
_refine_diff_density_max .86
_refine_diff_density_min -.66
_refine_ls_extinction_method none
_refine_ls_goodness_of_fit_obs 1.50
_refine_ls_hydrogen_treatment constr
_refine_ls_matrix_type full
_refine_ls_number_parameters 161
_refine_ls_number_reflns 1392
_refine_ls_R_factor_all .045
_refine_ls_R_factor_obs .035
_refine_ls_shift/esd_max .000
_refine_ls_structure_factor_coef F
_refine_ls_weighting_details '1/(\s^2^(F)+ .0005F^2^) '
_refine_ls_weighting_scheme sigma
_refine_ls_wR_factor_all .044
_refine_ls_wR_factor_obs .044
_reflns_number_observed 1393
_reflns_number_total 1656
_reflns_observed_criterion 'Inet > 1.0\s(Inet)'
_cod_data_source_file ic0342649si20030521_090603.cif
_cod_data_source_block x03023
_cod_depositor_comments
;
The following automatic conversions were performed:

'_symmetry_cell_setting' value 'Monoclinic' changed to 'monoclinic'
according to the built-in table from CIF Core dictionary named
'cif_core.dic' version 2.4.1 from 2010-06-29.

Automatic conversion script
Id: cif_fix_values 1646 2011-03-28 12:23:43Z adriana 
;
_cod_original_cell_volume 1899.6(8)
_cod_original_sg_symbol_H-M 'C 2/c'
_cod_original_formula_sum 'C8 H8.45 Cu N4 O16.22 V6 '
_cod_database_code 4313878

loop_
_symmetry_equiv_pos_as_xyz
x,y,z
-x,-y,-z
1/2+x,1/2+y,z
1/2-x,1/2-y,-z
-x,y,1/2-z
x,-y,1/2+z
1/2-x,1/2+y,1/2-z
1/2+x,1/2-y,1/2+z

loop_
_atom_site_label
_atom_site_fract_x
_atom_site_fract_y
_atom_site_fract_z
_atom_site_U_iso_or_equiv
_atom_site_adp_type
_atom_site_calc_flag
_atom_site_refinement_flags
_atom_site_type_symbol
V1 .73875(3) .00144(7) .17445(7) .0061(4) Uani ? . V
V2 .68431(3) .18172(8) .38967(7) .0058(4) Uani ? . V
V3 .68282(3) -.17988(8) .38919(7) .0055(4) Uani ? . V
O1 .80109(15) .0005(3) .3231(3) .0151(18) Uani ? . O
O2 .68129(14) .1336(3) .2224(3) .0082(16) Uani ? . O
O3 .67985(14) -.1358(3) .2232(3) .0085(15) Uani ? . O
O4 .75778(14) .1521(3) .0796(3) .0093(16) Uani ? . O
O5 .75590(14) -.1550(3) .0819(3) .0086(15) Uani ? . O
O6 .61860(14) .2687(4) .3667(3) .0128(16) Uani ? . O
O7 .66194(14) -.0006(3) .4394(3) .0073(15) Uani ? . O
O8 .61543(13) -.2656(4) .3654(3) .0092(15) Uani ? . O
Cu1 .50000 .74861(10) .25000 .0086(4) Uani ? S Cu
N1 .49891(18) .5965(4) .3938(4) .011(2) Uani ? . N
N2 .49849(18) .9005(4) .1031(4) .013(2) Uani ? . N
C1 .5488(2) .5044(5) .4522(5) .011(2) Uani ? . C
C2 .4502(2) .5917(5) .4423(5) .012(2) Uani ? . C
C3 .5395(2) 1.0119(5) .1401(5) .013(2) Uani ? . C
C4 .4586(2) .8882(5) -.0392(5) .012(2) Uani ? . C
H1 .584 .506 .420 .0214 Uiso ? . H
H2 .414 .657 .403 .0227 Uiso ? . H
H3 .569 1.023 .240 .0232 Uiso ? . H
H4 .429 .809 -.070 .0207 Uiso ? . H
O1w .50000 .249(3) .25000 .014(4) Uiso ? S O
H1w .539 .280 .266 .0241 Uiso ? . H

loop_
_atom_site_aniso_label
_atom_site_aniso_U_11
_atom_site_aniso_U_22
_atom_site_aniso_U_33
_atom_site_aniso_U_12
_atom_site_aniso_U_13
_atom_site_aniso_U_23
_atom_site_aniso_type_symbol
V1 .0130(4) .0040(4) .0020(4) .0006(3) .0037(3) .0006(3) V
V2 .0117(4) .0041(4) .0023(4) .0000(3) .0035(3) -.0008(3) V
V3 .0109(4) .0041(4) .0020(4) -.0005(3) .0031(3) .0000(3) V
O1 .0184(16) .0169(18) .0083(16) -.0002(14) .0033(13) .0006(13) O
O2 .0154(15) .0067(15) .0031(14) -.0002(12) .0042(12) .0015(12) O
O3 .0185(15) .0038(14) .0051(14) .0007(12) .0069(12) -.0008(12) O
O4 .0148(15) .0088(16) .0044(15) -.0022(13) .0038(12) .0007(12) O
O5 .0142(15) .0065(15) .0054(15) .0027(12) .0042(12) -.0012(12) O
O6 .0167(15) .0087(18) .0156(15) .0014(14) .0091(12) -.0021(14) O
O7 .0133(15) .0057(14) .0046(14) -.0005(12) .0055(12) -.0003(11) O
O8 .0146(14) .0051(16) .0100(14) .0003(13) .0069(11) .0003(13) O
Cu1 .0180(4) .0052(4) .0044(3) .00000 .0062(3) .00000 Cu
N1 .017(2) .011(2) .0071(18) -.0007(17) .0058(17) .0005(16) N
N2 .016(2) .013(2) .0079(18) -.0024(16) .0041(17) .0007(17) N
C1 .016(2) .008(2) .010(2) .0008(18) .0078(18) -.0002(18) C
C2 .016(2) .011(2) .010(2) .0054(19) .0063(19) .0041(19) C
C3 .020(2) .010(2) .009(2) .0002(19) .0052(18) .0026(18) C
C4 .014(2) .010(2) .007(2) -.0033(18) .0015(18) -.0003(19) C

loop_
_atom_type_symbol
_atom_type_description
_atom_type_scat_dispersion_real
_atom_type_scat_dispersion_imag
_atom_type_scat_source
C ? .003 .002 'International Tables Vol. IV Table 2.2B'
H ? .000 .000 'International Tables Vol. IV Table 2.2B'
Cu ? .320 1.265 'International Tables Vol. IV Table 2.2B'
N ? .006 .003 'International Tables Vol. IV Table 2.2B'
O ? .011 .006 'International Tables Vol. IV Table 2.2B'
V ? .301 .529 'International Tables Vol. IV Table 2.2B'

loop_
_geom_angle_atom_site_label_1
_geom_angle_atom_site_label_2
_geom_angle_atom_site_label_3
_geom_angle
_geom_angle_site_symmetry_1
_geom_angle_site_symmetry_2
_geom_angle_site_symmetry_3
_geom_angle_publ_flag
O1 V1 O2 100.58(14) ? ? ? ?
O1 V1 O3 100.20(14) ? ? ? ?
O1 V1 O4 101.50(15) ? ? ? ?
O1 V1 O5 101.15(15) ? ? ? ?
O1 V1 O7 169.58(14) ? ? 6_554 ?
O2 V1 O3 78.25(12) ? ? ? ?
O2 V1 O4 87.04(13) ? ? ? ?
O2 V1 O5 154.15(13) ? ? ? ?
O2 V1 O7 87.81(11) ? ? 6_554 ?
O3 V1 O4 155.67(12) ? ? ? ?
O3 V1 O5 84.26(12) ? ? ? ?
O3 V1 O7 87.48(11) ? ? 6_554 ?
O4 V1 O5 102.13(13) ? ? ? ?
O4 V1 O7 72.54(11) ? ? 6_554 ?
O5 V1 O7 72.42(11) ? ? 6_554 ?
O2 V2 O5 96.46(13) ? ? 7_655 ?
O2 V2 O5 129.22(13) ? ? 6_555 ?
O2 V2 O6 107.74(15) ? ? ? ?
O2 V2 O7 96.22(13) ? ? ? ?
O5b V2 O5 73.54(12) ? ? 6_555 ?
O5b V2 O6 98.74(15) ? ? ? ?
O5b V2 O7 152.79(12) ? ? ? ?
O5c V2 O6 122.87(14) ? ? ? ?
O5c V2 O7 79.79(12) ? ? ? ?
O6 V2 O7 100.16(15) ? ? ? ?
O3 V3 O4 96.67(13) ? ? 7_645 ?
O3 V3 O4 127.45(13) ? ? 6_555 ?
O3 V3 O7 97.47(13) ? ? ? ?
O3 V3 O8 107.05(14) ? ? ? ?
O4 V3 O4 72.50(12) 7_645 ? 6_555 ?
O4 V3 O7 152.32(12) 7_645 ? ? ?
O4 V3 O8 98.59(14) 7_645 ? ? ?
O4 V3 O7 80.00(12) 6_555 ? ? ?
O4 V3 O8 125.23(13) 6_555 ? ? ?
O7 V3 O8 99.84(14) ? ? ? ?
V1 O2 V2 128.55(16) ? ? ? ?
V1 O3 V3 127.67(16) ? ? ? ?
V1 O4 V3 142.36(15) ? ? 7_655 ?
V1 O4 V3 108.72(14) ? ? 6_554 ?
V3 O4 V3 107.50(14) 7_655 ? 6_554 ?
V1 O5 V2 142.97(16) ? ? 7_645 ?
V1 O5 V2 110.22(14) ? ? 6_554 ?
V2 O5 V2 106.46(13) 7_645 ? 6_554 ?
V2 O6 H1w 144.0(2) ? ? ? ?
V1 O7 V2 96.18(12) 6_555 ? ? ?
V1 O7 V3 96.40(12) 6_555 ? ? ?
V2 O7 V3 128.30(16) ? ? ? ?
V3 O8 Cu1 143.12(18) ? ? 1_545 ?
O8 Cu1 O8 173.58(12) 1_565 ? 5_665 ?
O8 Cu1 N1 85.56(13) 1_565 ? ? ?
O8 Cu1 N1 89.96(13) 1_565 ? 5_655 ?
O8 Cu1 N2 95.94(13) 1_565 ? ? ?
O8 Cu1 N2 88.54(13) 1_565 ? 5_655 ?
O8 Cu1 N1 89.96(13) 5_665 ? ? ?
O8 Cu1 N1 85.56(13) 5_665 ? 5_655 ?
O8 Cu1 N2 88.54(13) 5_665 ? ? ?
O8 Cu1 N2 95.94(13) 5_665 ? 5_655 ?
N1 Cu1 N1 91.36(15) ? ? 5_655 ?
N1 Cu1 N2 178.49(15) ? ? ? ?
N1 Cu1 N2 88.46(15) ? ? 5_655 ?
N1h Cu1 N2 88.46(15) ? ? ? ?
N1h Cu1 N2 178.49(15) ? ? 5_655 ?
N2 Cu1 N2 91.76(16) ? ? 5_655 ?
Cu1 N1 C1 121.5(3) ? ? ? ?
Cu1 N1 C2 120.9(3) ? ? ? ?
C1 N1 C2 117.5(4) ? ? ? ?
Cu1 N2 C3 121.5(3) ? ? ? ?
Cu1 N2 C4 121.5(3) ? ? ? ?
C3 N2 C4 116.9(4) ? ? ? ?
N1 C1 C2 121.0(4) ? ? 2_666 ?
N1 C1 H1 119.4(4) ? ? ? ?
C2 C1 H1 119.7(4) 2_666 ? ? ?
N1 C2 C1 121.6(4) ? ? 2_666 ?
N1 C2 H2 119.4(4) ? ? ? ?
C1 C2 H2 119.0(4) 2_666 ? ? ?
N2 C3 C4 122.0(4) ? ? 1_675 ?
N2 C3 H3 118.8(4) ? ? ? ?
C4 C3 H3 119.2(4) 1_675 ? ? ?
N2 C4 C3 121.1(4) ? ? 1_675 ?
N2 C4 H4 119.3(4) ? ? ? ?
C3 C4 H4 119.6(4) 1_675 ? ? ?
H1w O1w H1w 141(3) ? ? 5_655 ?

loop_
_geom_bond_atom_site_label_1
_geom_bond_atom_site_label_2
_geom_bond_distance
_geom_bond_site_symmetry_1
_geom_bond_site_symmetry_2
_geom_bond_publ_flag
V1 O1 1.587(3) ? ? ?
V1 O2 1.958(3) ? ? ?
V1 O3 2.016(3) ? ? ?
V1 O4 1.832(3) ? ? ?
V1 O5 1.843(3) ? ? ?
V1 O7 2.306(3) ? 6_554 ?
V2 O2 1.710(3) ? ? ?
V2 O5 1.962(3) ? 7_655 ?
V2 O5 1.976(3) ? 6_555 ?
V2 O6 1.601(3) ? ? ?
V2 O7 1.888(3) ? ? ?
V3 O3 1.689(3) ? ? ?
V3 O4 1.988(3) ? 7_645 ?
V3 O4 1.998(3) ? 6_555 ?
V3 O7 1.852(3) ? ? ?
V3 O8 1.625(3) ? ? ?
O4 V3 1.988(3) ? 7_655 ?
O4 V3 1.998(3) ? 6_554 ?
O5 V2 1.962(3) ? 7_645 ?
O5 V2 1.976(3) ? 6_554 ?
O6 H1w 1.661(3) ? ? ?
O7 V1 2.306(3) ? 6_555 ?
O8 Cu1 2.362(3) ? 1_545 ?
Cu1 O8 2.362(3) ? 1_565 ?
Cu1 O8 2.362(3) ? 5_665 ?
Cu1 N1 2.026(4) ? ? ?
Cu1 N1 2.026(4) ? 5_655 ?
Cu1 N2 2.031(4) ? ? ?
Cu1 N2 2.031(4) ? 5_655 ?
N1 C1 1.339(6) ? ? ?
N1 C2 1.343(6) ? ? ?
N2 C3 1.331(6) ? ? ?
N2 C4 1.358(6) ? ? ?
C1 C2 1.379(6) ? 2_666 ?
C1 H1 .960(4) ? ? ?
C2 C1 1.379(6) ? 2_666 ?
C2 H2 .960(4) ? ? ?
C3 C4 1.386(6) ? 1_675 ?
C3 H3 .960(4) ? ? ?
C4 C3 1.386(6) ? 1_675 ?
C4 H4 .960(4) ? ? ?
O1w H1w .860(8) ? ? ?
O1w H1w .860(8) ? 5_655 ?
